data_2213019
loop_
_publ_author_name
'Wu, Qiao-Lin'
'Su, Qing'
'Ye, Ling'
'Mu, Ying'

_publ_section_title
;
 Trichlorido(\h^5^-1,2,4-triphenylcyclopentadienyl)titanium(IV)
;
_journal_coeditor_code SJ2249
_journal_issue 4
_journal_name_full 'Acta Crystallographica Section E'
_journal_page_first m1160
_journal_page_last m1161
_journal_paper_doi 10.1107/S160053680701269X
_journal_volume 63
_journal_year 2007
_chemical_formula_iupac '[Ti (C23 H15) Cl3]'
_chemical_formula_moiety 'C23 H15 Cl3 Ti'
_chemical_formula_sum 'C23 H15 Cl3 Ti'
_chemical_formula_weight 445.60
_chemical_name_systematic
;
Trichlorido(\h^5^-1,2,4-triphenylcyclopentadienyl)titanium(IV)
;
_space_group_IT_number 14
_symmetry_cell_setting monoclinic
_symmetry_space_group_name_Hall '-P 2ybc'
_symmetry_space_group_name_H-M 'P 1 21/c 1'
_atom_sites_solution_hydrogens geom
_atom_sites_solution_primary direct
_atom_sites_solution_secondary difmap
_audit_creation_method SHELXL97
_cell_angle_alpha 90.00
_cell_angle_beta 116.08(3)
_cell_angle_gamma 90.00
_cell_formula_units_Z 4
_cell_length_a 11.298(2)
_cell_length_b 16.340(3)
_cell_length_c 12.481(3)
_cell_measurement_reflns_used 12742
_cell_measurement_temperature 295(2)
_cell_measurement_theta_max 54.92
_cell_measurement_theta_min 6.17
_cell_volume 2069.5(9)
_computing_cell_refinement RAPID-AUTO
_computing_data_collection 'RAPID-AUTO (Rigaku, 1998)'
_computing_data_reduction 'CrystalStructure (Rigaku/MSC, 2002)'
_computing_molecular_graphics 'PLATON (Spek, 2003) and MERCURY (Macrae <i>et al.</i>,  2006)'
_computing_publication_material SHELXL97
_computing_structure_refinement 'SHELXL97 (Sheldrick, 1997)'
_computing_structure_solution 'SHELXS97 (Sheldrick, 1997)'
_diffrn_ambient_temperature 295(2)
_diffrn_measured_fraction_theta_full 0.995
_diffrn_measured_fraction_theta_max 0.995
_diffrn_measurement_device_type 'Rigaku R-AXIS RAPID CCD area-detector'
_diffrn_measurement_method \w
_diffrn_radiation_monochromator graphite
_diffrn_radiation_source 'fine-focus sealed tube'
_diffrn_radiation_type MoK\a
_diffrn_radiation_wavelength 0.71073
_diffrn_reflns_av_R_equivalents 0.0609
_diffrn_reflns_av_sigmaI/netI 0.0505
_diffrn_reflns_limit_h_max 14
_diffrn_reflns_limit_h_min -14
_diffrn_reflns_limit_k_max 21
_diffrn_reflns_limit_k_min -21
_diffrn_reflns_limit_l_max 16
_diffrn_reflns_limit_l_min -16
_diffrn_reflns_number 20121
_diffrn_reflns_theta_full 27.48
_diffrn_reflns_theta_max 27.48
_diffrn_reflns_theta_min 3.09
_diffrn_standards_number 0
_exptl_absorpt_coefficient_mu 0.806
_exptl_absorpt_correction_type none
_exptl_crystal_colour red
_exptl_crystal_density_diffrn 1.430
_exptl_crystal_density_method 'not measured'
_exptl_crystal_description block
_exptl_crystal_F_000 904
_exptl_crystal_size_max 0.251
_exptl_crystal_size_mid 0.188
_exptl_crystal_size_min 0.170
_refine_diff_density_max 0.640
_refine_diff_density_min -0.462
_refine_ls_extinction_method none
_refine_ls_goodness_of_fit_ref 1.051
_refine_ls_hydrogen_treatment constr
_refine_ls_matrix_type full
_refine_ls_number_parameters 244
_refine_ls_number_reflns 4723
_refine_ls_number_restraints 0
_refine_ls_restrained_S_all 1.051
_refine_ls_R_factor_all 0.0967
_refine_ls_R_factor_gt 0.0544
_refine_ls_shift/su_max 0.000
_refine_ls_shift/su_mean 0.000
_refine_ls_structure_factor_coef Fsqd
_refine_ls_weighting_details 'calc w = 1/[\s^2^(Fo^2^)+(0.0592P)^2^+1.089P] where P=(Fo^2^+2Fc^2^)/3'
_refine_ls_weighting_scheme calc
_refine_ls_wR_factor_gt 0.1244
_refine_ls_wR_factor_ref 0.1425
_reflns_number_gt 2948
_reflns_number_total 4723
_reflns_threshold_expression I>2\s(I)
_cod_data_source_file sj2249.cif
_cod_data_source_block I
_cod_depositor_comments
;
The following automatic conversions were performed:
'_symmetry_cell_setting' value 'Monoclinic' changed to 'monoclinic'
according to '/home/saulius/struct/CIF-dictionaries/cif_core.dic'
dictionary named 'cif_core.dic' version 2.4.1 from 2010-06-29.

Automatic conversion script
Id: cif_fix_enum 1527 2010-12-29 10:47:43Z saulius 

The following automatic conversions were performed:

'_symmetry_cell_setting' value 'Monoclinic' changed to 'monoclinic'
according to /home/saulius/struct/CIF-dictionaries/cif_core.dic
dictionary named 'cif_core.dic' version 2.4.1 from 2010-06-29.

Automatic conversion script
Id: cif_fix_values 1715 2011-07-08 13:25:40Z adriana 
;
_cod_original_cell_volume 2069.6(7)
_cod_original_sg_symbol_H-M 'P 21/c'
_cod_database_code 2213019
_cod_database_fobs_code 2213019

loop_
_symmetry_equiv_pos_as_xyz
'x, y, z'
'-x, y+1/2, -z+1/2'
'-x, -y, -z'
'x, -y-1/2, z-1/2'

loop_
_atom_site_type_symbol
_atom_site_label
_atom_site_fract_x
_atom_site_fract_y
_atom_site_fract_z
_atom_site_U_iso_or_equiv
_atom_site_adp_type
_atom_site_calc_flag
_atom_site_refinement_flags
_atom_site_occupancy
Ti Ti1 0.28742(6) 0.15816(3) 0.47112(5) 0.04088(18) Uani d . 1
Cl Cl1 0.49158(11) 0.12463(7) 0.50419(15) 0.0912(4) Uani d . 1
Cl Cl2 0.32108(11) 0.27815(5) 0.56202(10) 0.0649(3) Uani d . 1
Cl Cl3 0.19358(15) 0.18915(9) 0.27884(10) 0.1084(6) Uani d . 1
C C1 0.0855(3) 0.10811(18) 0.4651(3) 0.0380(7) Uani d . 1
C C2 0.1408(3) 0.04402(18) 0.4236(3) 0.0398(7) Uani d . 1
C C3 0.2640(3) 0.02262(19) 0.5172(3) 0.0418(7) Uani d . 1
C C4 0.2864(3) 0.07119(18) 0.6187(3) 0.0395(7) Uani d . 1
C C5 0.1770(3) 0.12494(18) 0.5856(3) 0.0391(7) Uani d . 1
C C6 -0.0444(3) 0.14989(19) 0.4061(3) 0.0437(7) Uani d . 1
C C7 -0.1085(4) 0.1694(2) 0.4752(4) 0.0583(10) Uani d . 1
H H7 -0.0688 0.1582 0.5565 0.070 Uiso calc R 1
C C8 -0.2317(4) 0.2055(3) 0.4229(5) 0.0777(13) Uani d . 1
H H8 -0.2753 0.2170 0.4693 0.093 Uiso calc R 1
C C9 -0.2904(4) 0.2244(3) 0.3046(5) 0.0876(16) Uani d . 1
H H9 -0.3726 0.2495 0.2707 0.105 Uiso calc R 1
C C10 -0.2271(5) 0.2060(3) 0.2366(4) 0.0816(14) Uani d . 1
H H10 -0.2665 0.2190 0.1558 0.098 Uiso calc R 1
C C11 -0.1053(4) 0.1683(2) 0.2860(3) 0.0637(11) Uani d . 1
H H11 -0.0641 0.1552 0.2381 0.076 Uiso calc R 1
C C12 0.0831(3) -0.00116(19) 0.3079(3) 0.0434(8) Uani d . 1
C C13 -0.0495(3) -0.02247(19) 0.2552(3) 0.0483(8) Uani d . 1
H H13 -0.1045 -0.0040 0.2878 0.058 Uiso calc R 1
C C14 -0.0998(4) -0.0712(2) 0.1542(4) 0.0606(10) Uani d . 1
H H14 -0.1882 -0.0860 0.1200 0.073 Uiso calc R 1
C C15 -0.0207(5) -0.0978(3) 0.1044(4) 0.0749(12) Uani d . 1
H H15 -0.0554 -0.1299 0.0359 0.090 Uiso calc R 1
C C16 0.1104(5) -0.0768(3) 0.1560(4) 0.0817(14) Uani d . 1
H H16 0.1648 -0.0948 0.1225 0.098 Uiso calc R 1
C C17 0.1616(4) -0.0288(3) 0.2578(4) 0.0660(11) Uani d . 1
H H17 0.2505 -0.0151 0.2925 0.079 Uiso calc R 1
C C18 0.4014(3) 0.06772(19) 0.7364(3) 0.0423(7) Uani d . 1
C C19 0.4919(4) 0.0041(2) 0.7654(4) 0.0583(10) Uani d . 1
H H19 0.4810 -0.0368 0.7099 0.070 Uiso calc R 1
C C20 0.5976(4) 0.0017(3) 0.8765(4) 0.0718(12) Uani d . 1
H H20 0.6579 -0.0410 0.8950 0.086 Uiso calc R 1
C C21 0.6160(4) 0.0600(3) 0.9599(4) 0.0635(10) Uani d . 1
H H21 0.6877 0.0571 1.0347 0.076 Uiso calc R 1
C C22 0.5276(4) 0.1235(2) 0.9325(3) 0.0618(10) Uani d . 1
H H22 0.5394 0.1639 0.9887 0.074 Uiso calc R 1
C C23 0.4215(3) 0.1272(2) 0.8216(3) 0.0530(9) Uani d . 1
H H23 0.3624 0.1705 0.8037 0.064 Uiso calc R 1

loop_
_atom_site_aniso_label
_atom_site_aniso_U_11
_atom_site_aniso_U_22
_atom_site_aniso_U_33
_atom_site_aniso_U_12
_atom_site_aniso_U_13
_atom_site_aniso_U_23
Ti1 0.0409(3) 0.0406(3) 0.0462(3) -0.0042(2) 0.0238(3) -0.0001(2)
Cl1 0.0661(7) 0.0696(7) 0.1698(13) -0.0001(5) 0.0812(8) -0.0071(7)
Cl2 0.0860(7) 0.0384(4) 0.0839(7) -0.0041(4) 0.0498(6) -0.0040(4)
Cl3 0.1267(11) 0.1341(11) 0.0489(6) -0.0746(9) 0.0242(7) 0.0129(6)
C1 0.0334(16) 0.0417(16) 0.0400(17) 0.0003(12) 0.0173(14) 0.0061(13)
C2 0.0364(17) 0.0405(16) 0.0459(18) -0.0036(12) 0.0212(14) 0.0017(13)
C3 0.0361(17) 0.0382(16) 0.0476(19) -0.0012(13) 0.0152(15) 0.0014(13)
C4 0.0354(16) 0.0390(16) 0.0456(18) 0.0004(13) 0.0192(14) 0.0071(13)
C5 0.0343(16) 0.0433(16) 0.0421(17) 0.0027(13) 0.0191(14) 0.0095(13)
C6 0.0355(17) 0.0412(16) 0.051(2) 0.0011(13) 0.0157(15) 0.0035(14)
C7 0.045(2) 0.069(2) 0.063(2) 0.0107(17) 0.0262(19) 0.0091(18)
C8 0.052(2) 0.090(3) 0.091(3) 0.024(2) 0.031(2) 0.005(3)
C9 0.047(2) 0.094(3) 0.091(4) 0.025(2) 0.002(3) 0.000(3)
C10 0.073(3) 0.087(3) 0.057(3) 0.025(2) 0.003(2) 0.002(2)
C11 0.059(2) 0.071(2) 0.048(2) 0.0157(19) 0.0110(18) 0.0014(18)
C12 0.0427(19) 0.0403(16) 0.0457(19) -0.0046(13) 0.0180(15) -0.0012(13)
C13 0.0423(19) 0.0450(17) 0.053(2) -0.0042(15) 0.0166(16) 0.0022(15)
C14 0.049(2) 0.058(2) 0.061(2) -0.0120(17) 0.0109(19) -0.0052(18)
C15 0.080(3) 0.069(3) 0.067(3) -0.015(2) 0.024(2) -0.025(2)
C16 0.071(3) 0.097(3) 0.085(3) -0.013(2) 0.041(3) -0.041(3)
C17 0.050(2) 0.076(3) 0.075(3) -0.0107(19) 0.030(2) -0.025(2)
C18 0.0374(17) 0.0449(17) 0.0436(18) 0.0041(13) 0.0169(15) 0.0083(14)
C19 0.053(2) 0.053(2) 0.058(2) 0.0127(17) 0.0142(18) -0.0004(17)
C20 0.058(3) 0.063(2) 0.074(3) 0.0240(19) 0.010(2) 0.012(2)
C21 0.049(2) 0.076(3) 0.051(2) 0.0077(19) 0.0089(18) 0.0055(19)
C22 0.049(2) 0.073(2) 0.052(2) 0.0064(19) 0.0121(18) -0.0079(19)
C23 0.0418(19) 0.059(2) 0.052(2) 0.0098(16) 0.0150(17) -0.0002(16)

loop_
_atom_type_symbol
_atom_type_description
_atom_type_scat_dispersion_real
_atom_type_scat_dispersion_imag
_atom_type_scat_source
C C 0.0033 0.0016 'International Tables Vol C Tables 4.2.6.8 and 6.1.1.4'
H H 0.0000 0.0000 'International Tables Vol C Tables 4.2.6.8 and 6.1.1.4'
Cl Cl 0.1484 0.1585 'International Tables Vol C Tables 4.2.6.8 and 6.1.1.4'
Ti Ti 0.2776 0.4457 'International Tables Vol C Tables 4.2.6.8 and 6.1.1.4'

loop_
_geom_angle_atom_site_label_1
_geom_angle_atom_site_label_2
_geom_angle_atom_site_label_3
_geom_angle
Cl2 Ti1 Cl3 104.21(6)
Cl2 Ti1 Cl1 101.10(5)
Cl3 Ti1 Cl1 102.75(7)
Cl2 Ti1 C4 101.21(9)
Cl3 Ti1 C4 146.07(9)
Cl1 Ti1 C4 93.92(9)
Cl2 Ti1 C3 136.69(9)
Cl3 Ti1 C3 115.61(9)
Cl1 Ti1 C3 86.62(9)
C4 Ti1 C3 35.48(11)
Cl2 Ti1 C5 84.83(9)
Cl3 Ti1 C5 125.86(9)
Cl1 Ti1 C5 128.16(9)
C4 Ti1 C5 35.46(10)
C3 Ti1 C5 58.66(11)
Cl2 Ti1 C2 139.73(9)
Cl3 Ti1 C2 87.71(9)
Cl1 Ti1 C2 113.75(8)
C4 Ti1 C2 58.44(11)
C3 Ti1 C2 34.78(10)
C5 Ti1 C2 58.15(11)
Cl2 Ti1 C1 105.39(8)
Cl3 Ti1 C1 92.78(9)
Cl1 Ti1 C1 144.84(8)
C4 Ti1 C1 58.70(11)
C3 Ti1 C1 58.23(11)
C5 Ti1 C1 35.11(11)
C2 Ti1 C1 34.75(10)
C5 C1 C2 107.1(3)
C5 C1 C6 122.2(3)
C2 C1 C6 130.6(3)
C5 C1 Ti1 70.30(17)
C2 C1 Ti1 72.48(17)
C6 C1 Ti1 125.3(2)
C3 C2 C1 108.1(3)
C3 C2 C12 122.0(3)
C1 C2 C12 129.7(3)
C3 C2 Ti1 70.38(17)
C1 C2 Ti1 72.76(17)
C12 C2 Ti1 125.9(2)
C2 C3 C4 108.9(3)
C2 C3 Ti1 74.83(17)
C4 C3 Ti1 72.21(17)
C3 C4 C5 107.1(3)
C3 C4 C18 126.9(3)
C5 C4 C18 125.9(3)
C3 C4 Ti1 72.30(18)
C5 C4 Ti1 72.51(17)
C18 C4 Ti1 120.2(2)
C4 C5 C1 108.7(3)
C4 C5 Ti1 72.03(18)
C1 C5 Ti1 74.59(18)
C11 C6 C7 118.6(3)
C11 C6 C1 123.4(3)
C7 C6 C1 118.0(3)
C8 C7 C6 119.9(4)
C8 C7 H7 120.1
C6 C7 H7 120.1
C9 C8 C7 121.2(5)
C9 C8 H8 119.4
C7 C8 H8 119.4
C8 C9 C10 119.1(4)
C8 C9 H9 120.4
C10 C9 H9 120.4
C9 C10 C11 120.9(4)
C9 C10 H10 119.6
C11 C10 H10 119.6
C6 C11 C10 120.4(4)
C6 C11 H11 119.8
C10 C11 H11 119.8
C17 C12 C13 118.8(3)
C17 C12 C2 120.7(3)
C13 C12 C2 120.2(3)
C14 C13 C12 120.0(4)
C14 C13 H13 120.0
C12 C13 H13 120.0
C15 C14 C13 120.6(4)
C15 C14 H14 119.7
C13 C14 H14 119.7
C14 C15 C16 119.6(4)
C14 C15 H15 120.2
C16 C15 H15 120.2
C15 C16 C17 120.0(4)
C15 C16 H16 120.0
C17 C16 H16 120.0
C12 C17 C16 120.9(4)
C12 C17 H17 119.5
C16 C17 H17 119.5
C23 C18 C19 118.2(3)
C23 C18 C4 120.9(3)
C19 C18 C4 120.9(3)
C20 C19 C18 119.8(4)
C20 C19 H19 120.1
C18 C19 H19 120.1
C21 C20 C19 121.6(4)
C21 C20 H20 119.2
C19 C20 H20 119.2
C20 C21 C22 119.3(4)
C20 C21 H21 120.4
C22 C21 H21 120.4
C21 C22 C23 120.0(4)
C21 C22 H22 120.0
C23 C22 H22 120.0
C22 C23 C18 121.1(3)
C22 C23 H23 119.4
C18 C23 H23 119.4

loop_
_geom_bond_atom_site_label_1
_geom_bond_atom_site_label_2
_geom_bond_distance
Ti1 Cl2 2.2129(11)
Ti1 Cl3 2.2142(15)
Ti1 Cl1 2.2258(13)
Ti1 C4 2.331(3)
Ti1 C3 2.332(3)
Ti1 C5 2.337(3)
Ti1 C2 2.390(3)
Ti1 C1 2.393(3)
C1 C5 1.428(4)
C1 C2 1.428(4)
C1 C6 1.488(4)
C2 C3 1.412(4)
C2 C12 1.493(4)
C3 C4 1.421(5)
C4 C5 1.422(4)
C4 C18 1.474(4)
C6 C11 1.380(5)
C6 C7 1.385(5)
C7 C8 1.383(5)
C7 H7 0.9300
C8 C9 1.362(7)
C8 H8 0.9300
C9 C10 1.362(7)
C9 H9 0.9300
C10 C11 1.381(6)
C10 H10 0.9300
C11 H11 0.9300
C12 C17 1.366(5)
C12 C13 1.391(5)
C13 C14 1.384(5)
C13 H13 0.9300
C14 C15 1.364(6)
C14 H14 0.9300
C15 C16 1.375(6)
C15 H15 0.9300
C16 C17 1.385(5)
C16 H16 0.9300
C17 H17 0.9300
C18 C23 1.384(5)
C18 C19 1.390(5)
C19 C20 1.377(5)
C19 H19 0.9300
C20 C21 1.358(6)
C20 H20 0.9300
C21 C22 1.375(5)
C21 H21 0.9300
C22 C23 1.377(5)
C22 H22 0.9300
C23 H23 0.9300
